data_4500826
loop_
_publ_author_name
'Adelani, Pius O.'
'Oliver, Allen G.'
'Albrecht-Schmitt, Thomas E.'

_publ_section_title
;
 Layered and Three-Dimensional Framework Cesium and Barium Uranyl
 Carboxyphenylphosphonates
;
_journal_issue 7
_journal_name_full 'Crystal Growth &amp; Design'
_journal_page_first 3072
_journal_paper_doi 10.1021/cg200337w
_journal_volume 11
_journal_year 2011
_chemical_formula_moiety 'C28 H16 Cs2 F O24 P4 U2'
_chemical_formula_sum 'C28 H16 Cs2 F O24 P4 U2'
_chemical_formula_weight 1621.17
_chemical_name_systematic
; 
 ? 
;
_space_group_IT_number 14
_symmetry_cell_setting monoclinic
_symmetry_space_group_name_Hall '-P 2yn'
_symmetry_space_group_name_H-M 'P 1 21/n 1'
_atom_sites_solution_hydrogens geom
_atom_sites_solution_primary direct
_atom_sites_solution_secondary difmap
_audit_creation_method SHELXL-97
_cell_angle_alpha 90.00
_cell_angle_beta 95.093(2)
_cell_angle_gamma 90.00
_cell_formula_units_Z 4
_cell_length_a 9.9016(19)
_cell_length_b 16.818(3)
_cell_length_c 23.978(5)
_cell_measurement_reflns_used 4901
_cell_measurement_temperature 100(2)
_cell_measurement_theta_max 22.55
_cell_measurement_theta_min 2.30
_cell_volume 3977.2(13)
_computing_cell_refinement 'Bruker SAINT'
_computing_data_collection 'Bruker APEX2'
_computing_data_reduction 'Bruker SAINT'
_computing_molecular_graphics 'Bruker SHELXTL'
_computing_publication_material 'Bruker SHELXTL'
_computing_structure_refinement 'SHELXL-97 (Sheldrick, 2008)'
_computing_structure_solution 'SHELXS-97 (Sheldrick, 2008)'
_diffrn_ambient_temperature 100(2)
_diffrn_measured_fraction_theta_full 0.997
_diffrn_measured_fraction_theta_max 0.997
_diffrn_measurement_device_type 'Bruker APEX-II CCD'
_diffrn_measurement_method '\f and \w scans'
_diffrn_radiation_monochromator graphite
_diffrn_radiation_source 'fine-focus sealed tube'
_diffrn_radiation_type MoK\a
_diffrn_radiation_wavelength 0.71073
_diffrn_reflns_av_R_equivalents 0.0894
_diffrn_reflns_av_sigmaI/netI 0.1050
_diffrn_reflns_limit_h_max 12
_diffrn_reflns_limit_h_min -12
_diffrn_reflns_limit_k_max 21
_diffrn_reflns_limit_k_min -21
_diffrn_reflns_limit_l_max 30
_diffrn_reflns_limit_l_min -31
_diffrn_reflns_number 45932
_diffrn_reflns_theta_full 27.51
_diffrn_reflns_theta_max 27.51
_diffrn_reflns_theta_min 1.48
_exptl_absorpt_coefficient_mu 10.195
_exptl_absorpt_correction_T_max 0.2928
_exptl_absorpt_correction_T_min 0.2147
_exptl_absorpt_correction_type multi-scan
_exptl_absorpt_process_details SHELXPREP
_exptl_crystal_colour yellow
_exptl_crystal_density_diffrn 2.707
_exptl_crystal_density_method 'not measured'
_exptl_crystal_description tablet
_exptl_crystal_F_000 2956
_exptl_crystal_size_max 0.0387
_exptl_crystal_size_mid 0.0194
_exptl_crystal_size_min 0.0153
_refine_diff_density_max 1.411
_refine_diff_density_min -1.401
_refine_diff_density_rms 0.201
_refine_ls_extinction_method none
_refine_ls_goodness_of_fit_ref 0.868
_refine_ls_hydrogen_treatment constr
_refine_ls_matrix_type full
_refine_ls_number_parameters 550
_refine_ls_number_reflns 9120
_refine_ls_number_restraints 6
_refine_ls_restrained_S_all 0.872
_refine_ls_R_factor_all 0.0730
_refine_ls_R_factor_gt 0.0385
_refine_ls_shift/su_max 0.001
_refine_ls_shift/su_mean 0.000
_refine_ls_structure_factor_coef Fsqd
_refine_ls_weighting_details 'calc w=1/[\s^2^(Fo^2^)+(0.0121P)^2^+0.0000P] where P=(Fo^2^+2Fc^2^)/3'
_refine_ls_weighting_scheme calc
_refine_ls_wR_factor_gt 0.0585
_refine_ls_wR_factor_ref 0.0635
_reflns_number_gt 5930
_reflns_number_total 9120
_reflns_threshold_expression >2sigma(I)
_cod_data_source_file cg200337w_si_002.cif
_cod_data_source_block abs
_cod_original_sg_symbol_H-M 'P 21/n'
_cod_database_code 4500826

loop_
_symmetry_equiv_pos_as_xyz
'x, y, z'
'-x+1/2, y+1/2, -z+1/2'
'-x, -y, -z'
'x-1/2, -y-1/2, z-1/2'

loop_
_atom_site_label
_atom_site_type_symbol
_atom_site_fract_x
_atom_site_fract_y
_atom_site_fract_z
_atom_site_U_iso_or_equiv
_atom_site_adp_type
_atom_site_occupancy
_atom_site_symmetry_multiplicity
_atom_site_calc_flag
_atom_site_refinement_flags
U1 U 0.89790(3) 0.524040(18) 0.240027(12) 0.01681(8) Uani 1 1 d .
U2 U 0.32795(3) 0.550639(18) 0.250033(12) 0.01636(8) Uani 1 1 d .
Cs1 Cs 0.59887(7) 0.77152(4) 0.29063(3) 0.04616(18) Uani 1 1 d .
Cs2 Cs 1.09750(7) 0.74700(4) 0.32524(3) 0.0525(2) Uani 1 1 d .
P1 P 0.6090(2) 0.61703(12) 0.16715(9) 0.0178(5) Uani 1 1 d .
P2 P 1.0742(2) 0.67197(12) 0.16340(8) 0.0165(5) Uani 1 1 d .
P3 P 0.6184(2) 0.41977(12) 0.29188(9) 0.0205(5) Uani 1 1 d .
P4 P 0.1474(2) 0.40165(13) 0.32293(9) 0.0224(5) Uani 1 1 d .
F1 F 1.1058(4) 0.5726(2) 0.27298(17) 0.0254(11) Uani 1 1 d .
O1 O 0.9582(5) 0.4641(3) 0.1866(2) 0.0278(14) Uani 1 1 d .
O2 O 0.8312(5) 0.5878(3) 0.2902(2) 0.0245(13) Uani 1 1 d .
O3 O 0.3593(5) 0.6256(3) 0.3018(2) 0.0238(13) Uani 1 1 d .
O4 O 0.2989(5) 0.4734(3) 0.2004(2) 0.0269(13) Uani 1 1 d .
O5 O 0.4940(5) 0.6181(3) 0.2030(2) 0.0213(13) Uani 1 1 d .
O6 O 0.7064(5) 0.5481(3) 0.17628(19) 0.0184(12) Uani 1 1 d .
O7 O 0.6931(5) 0.6956(3) 0.1775(2) 0.0240(13) Uani 1 1 d .
O8 O 1.1996(5) 0.6240(3) 0.1804(2) 0.0234(13) Uani 1 1 d .
O9 O 1.0986(5) 0.7598(3) 0.1753(2) 0.0242(13) Uani 1 1 d .
O10 O 0.9494(5) 0.6428(3) 0.1908(2) 0.0194(13) Uani 1 1 d .
O11 O 0.7471(5) 0.4272(3) 0.2629(2) 0.0225(13) Uani 1 1 d .
O12 O 0.5502(5) 0.3412(3) 0.2699(2) 0.0314(15) Uani 1 1 d .
O13 O 0.5260(5) 0.4894(3) 0.2824(2) 0.0298(15) Uani 1 1 d .
O14 O 0.1690(5) 0.3186(3) 0.2944(2) 0.0267(14) Uani 1 1 d .
O15 O 0.0102(5) 0.4314(3) 0.3006(2) 0.0303(15) Uani 1 1 d .
O16 O 0.2637(5) 0.4570(3) 0.3157(2) 0.0273(14) Uani 1 1 d .
O17 O 0.2901(6) 0.5589(4) -0.0884(2) 0.0434(17) Uani 1 1 d .
O18 O 0.4763(7) 0.6163(4) -0.1153(3) 0.059(2) Uani 1 1 d .
O19 O 0.8297(6) 0.5678(4) -0.0965(2) 0.0451(18) Uani 1 1 d .
O20 O 0.8998(7) 0.6891(4) -0.1190(2) 0.0512(19) Uani 1 1 d .
O21 O 0.6095(6) 0.3915(4) 0.5724(2) 0.0456(18) Uani 1 1 d .
O22 O 0.8084(7) 0.3344(4) 0.5649(2) 0.058(2) Uani 1 1 d .
O23 O 0.1818(8) 0.2898(4) 0.5973(3) 0.066(2) Uani 1 1 d .
O24 O 0.1622(8) 0.4188(5) 0.6007(3) 0.086(3) Uani 1 1 d U
C1 C 0.5440(8) 0.6181(4) 0.0946(3) 0.0175(18) Uani 1 1 d .
C2 C 0.4172(8) 0.5854(5) 0.0781(3) 0.028(2) Uani 1 1 d .
H2A H 0.3629 0.5672 0.1051 0.034 Uiso 1 1 calc R
C3 C 0.3720(8) 0.5796(5) 0.0231(4) 0.033(2) Uani 1 1 d .
H3A H 0.2873 0.5575 0.0130 0.040 Uiso 1 1 calc R
C4 C 0.4506(9) 0.6062(5) -0.0181(3) 0.025(2) Uani 1 1 d .
C5 C 0.5738(8) 0.6406(5) -0.0019(3) 0.033(2) Uani 1 1 d .
H5A H 0.6265 0.6596 -0.0292 0.040 Uiso 1 1 calc R
C6 C 0.6213(8) 0.6476(5) 0.0532(4) 0.031(2) Uani 1 1 d .
H6A H 0.7044 0.6718 0.0631 0.037 Uiso 1 1 calc R
C7 C 0.4085(10) 0.5955(5) -0.0781(4) 0.037(2) Uani 1 1 d .
C8 C 1.0288(7) 0.6605(5) 0.0892(3) 0.0177(18) Uani 1 1 d .
C9 C 1.0426(8) 0.7217(5) 0.0516(3) 0.030(2) Uani 1 1 d .
H9A H 1.0804 0.7696 0.0644 0.036 Uiso 1 1 calc R
C10 C 1.0020(9) 0.7131(5) -0.0041(4) 0.036(2) Uani 1 1 d .
H10A H 1.0149 0.7546 -0.0287 0.043 Uiso 1 1 calc R
C11 C 0.9421(8) 0.6433(5) -0.0240(3) 0.026(2) Uani 1 1 d .
C12 C 0.9252(8) 0.5822(5) 0.0133(3) 0.030(2) Uani 1 1 d .
H12A H 0.8838 0.5351 0.0007 0.036 Uiso 1 1 calc R
C13 C 0.9693(8) 0.5909(5) 0.0690(4) 0.032(2) Uani 1 1 d .
H13A H 0.9589 0.5490 0.0935 0.039 Uiso 1 1 calc R
C14 C 0.8895(9) 0.6365(6) -0.0845(4) 0.036(2) Uani 1 1 d .
C15 C 0.6515(8) 0.4083(4) 0.3658(3) 0.023(2) Uani 1 1 d .
C16 C 0.5526(8) 0.4297(5) 0.4010(3) 0.026(2) Uani 1 1 d .
H16A H 0.4724 0.4526 0.3855 0.031 Uiso 1 1 calc R
C17 C 0.5703(9) 0.4181(5) 0.4579(4) 0.032(2) Uani 1 1 d .
H17A H 0.5041 0.4352 0.4804 0.039 Uiso 1 1 calc R
C18 C 0.6864(9) 0.3809(5) 0.4820(3) 0.026(2) Uani 1 1 d .
C19 C 0.7860(8) 0.3589(5) 0.4479(3) 0.028(2) Uani 1 1 d .
H19A H 0.8658 0.3356 0.4635 0.034 Uiso 1 1 calc R
C20 C 0.7675(8) 0.3715(4) 0.3904(3) 0.027(2) Uani 1 1 d .
H20A H 0.8341 0.3550 0.3680 0.033 Uiso 1 1 calc R
C21 C 0.7086(10) 0.3663(5) 0.5428(4) 0.035(2) Uani 1 1 d .
C22 C 0.1461(7) 0.3838(5) 0.3965(3) 0.0206(19) Uani 1 1 d .
C23 C 0.1407(9) 0.4494(5) 0.4316(4) 0.042(3) Uani 1 1 d .
H23A H 0.1346 0.5004 0.4165 0.051 Uiso 1 1 calc R
C24 C 0.1445(10) 0.4387(6) 0.4885(4) 0.050(3) Uani 1 1 d .
H24A H 0.1379 0.4827 0.5116 0.060 Uiso 1 1 calc R
C25 C 0.1577(9) 0.3643(5) 0.5119(4) 0.031(2) Uani 1 1 d .
C26 C 0.1578(8) 0.2996(5) 0.4779(4) 0.033(2) Uani 1 1 d .
H26A H 0.1627 0.2489 0.4933 0.040 Uiso 1 1 calc R
C27 C 0.1506(8) 0.3091(5) 0.4198(4) 0.028(2) Uani 1 1 d .
H27A H 0.1488 0.2645 0.3967 0.034 Uiso 1 1 calc R
C28 C 0.1690(11) 0.3515(6) 0.5737(4) 0.048(3) Uani 1 1 d .

loop_
_atom_site_aniso_label
_atom_site_aniso_U_11
_atom_site_aniso_U_22
_atom_site_aniso_U_33
_atom_site_aniso_U_23
_atom_site_aniso_U_13
_atom_site_aniso_U_12
U1 0.01430(16) 0.02100(17) 0.01509(16) 0.00181(14) 0.00110(12) 0.00115(13)
U2 0.01277(15) 0.02112(17) 0.01499(16) 0.00075(14) 0.00016(12) 0.00100(13)
Cs1 0.0569(4) 0.0400(4) 0.0422(4) -0.0050(3) 0.0080(3) 0.0005(3)
Cs2 0.0691(5) 0.0573(5) 0.0289(4) -0.0022(3) -0.0077(3) 0.0301(4)
P1 0.0141(11) 0.0222(12) 0.0173(12) 0.0027(9) 0.0024(9) -0.0006(9)
P2 0.0151(11) 0.0197(12) 0.0145(11) 0.0002(9) -0.0001(9) 0.0014(9)
P3 0.0155(11) 0.0234(13) 0.0225(13) 0.0038(10) 0.0013(9) -0.0018(9)
P4 0.0168(12) 0.0300(14) 0.0201(13) 0.0084(10) -0.0002(10) -0.0006(10)
F1 0.018(2) 0.030(3) 0.028(3) 0.008(2) 0.001(2) -0.002(2)
O1 0.029(3) 0.029(4) 0.025(3) 0.001(3) 0.004(3) 0.009(3)
O2 0.023(3) 0.030(3) 0.021(3) -0.001(3) 0.002(3) 0.009(3)
O3 0.022(3) 0.024(3) 0.026(3) -0.002(3) 0.003(3) 0.001(2)
O4 0.027(3) 0.028(3) 0.025(3) 0.001(3) -0.001(3) 0.003(3)
O5 0.015(3) 0.027(3) 0.022(3) 0.001(3) 0.004(2) 0.007(2)
O6 0.023(3) 0.017(3) 0.015(3) 0.002(2) 0.000(2) 0.001(2)
O7 0.025(3) 0.020(3) 0.028(3) 0.001(3) 0.006(3) -0.002(2)
O8 0.015(3) 0.030(3) 0.025(3) 0.007(3) 0.001(2) 0.008(2)
O9 0.029(3) 0.020(3) 0.026(3) -0.006(3) 0.014(3) -0.002(3)
O10 0.011(3) 0.026(3) 0.021(3) 0.003(2) 0.003(2) -0.001(2)
O11 0.026(3) 0.016(3) 0.026(3) 0.010(2) 0.007(3) 0.008(2)
O12 0.030(4) 0.042(4) 0.022(3) -0.011(3) -0.002(3) -0.013(3)
O13 0.011(3) 0.041(4) 0.038(4) 0.017(3) 0.004(3) 0.006(3)
O14 0.036(4) 0.025(3) 0.018(3) -0.002(3) -0.006(3) 0.000(3)
O15 0.020(3) 0.033(4) 0.036(4) 0.016(3) -0.004(3) 0.001(3)
O16 0.019(3) 0.041(4) 0.021(3) 0.014(3) -0.001(2) -0.004(3)
O17 0.044(4) 0.054(5) 0.030(4) -0.003(3) -0.007(3) -0.011(4)
O18 0.089(6) 0.069(5) 0.020(4) 0.008(4) 0.003(4) -0.018(4)
O19 0.062(5) 0.043(4) 0.029(4) -0.006(3) -0.001(3) -0.012(4)
O20 0.071(5) 0.060(5) 0.021(4) 0.008(3) -0.006(3) -0.009(4)
O21 0.050(4) 0.063(5) 0.023(4) -0.005(3) 0.000(3) 0.018(4)
O22 0.058(5) 0.093(6) 0.022(4) 0.015(4) -0.008(3) 0.026(4)
O23 0.124(7) 0.040(5) 0.033(4) 0.008(4) 0.009(4) 0.009(5)
O24 0.121(5) 0.074(4) 0.064(4) -0.001(4) 0.012(4) -0.001(4)
C1 0.022(5) 0.014(4) 0.016(4) 0.002(3) 0.002(4) 0.004(3)
C2 0.027(5) 0.036(6) 0.022(5) 0.005(4) 0.008(4) -0.005(4)
C3 0.033(6) 0.031(6) 0.033(6) 0.004(4) -0.008(5) -0.008(4)
C4 0.034(5) 0.024(5) 0.015(5) 0.003(4) -0.005(4) 0.005(4)
C5 0.030(6) 0.050(6) 0.020(5) 0.003(4) 0.004(4) -0.001(5)
C6 0.019(5) 0.043(6) 0.031(6) -0.003(5) 0.002(4) -0.003(4)
C7 0.053(7) 0.026(6) 0.030(6) 0.002(5) -0.001(5) -0.001(5)
C8 0.014(4) 0.022(5) 0.017(4) 0.000(4) 0.003(3) 0.004(3)
C9 0.048(6) 0.019(5) 0.022(5) 0.003(4) -0.003(4) -0.010(4)
C10 0.051(6) 0.031(6) 0.027(6) 0.005(4) 0.011(5) -0.003(5)
C11 0.032(5) 0.028(5) 0.017(5) -0.005(4) 0.001(4) -0.002(4)
C12 0.036(6) 0.025(5) 0.027(5) -0.010(4) -0.005(4) -0.012(4)
C13 0.047(6) 0.027(5) 0.023(5) 0.000(4) 0.010(5) -0.004(4)
C14 0.022(5) 0.051(7) 0.034(6) -0.010(5) 0.002(4) 0.007(5)
C15 0.016(4) 0.020(5) 0.032(5) 0.003(4) -0.013(4) 0.000(4)
C16 0.019(5) 0.032(6) 0.025(5) 0.003(4) -0.007(4) 0.008(4)
C17 0.036(6) 0.032(6) 0.030(6) -0.009(4) 0.006(4) 0.004(4)
C18 0.035(5) 0.022(5) 0.021(5) 0.000(4) -0.006(4) 0.005(4)
C19 0.023(5) 0.031(5) 0.028(5) 0.000(4) -0.009(4) 0.006(4)
C20 0.026(5) 0.024(5) 0.033(6) -0.008(4) 0.006(4) 0.007(4)
C21 0.041(6) 0.037(6) 0.026(6) -0.002(5) -0.007(5) 0.000(5)
C22 0.020(5) 0.022(5) 0.020(5) 0.008(4) 0.005(4) 0.000(4)
C23 0.073(7) 0.025(5) 0.030(6) 0.012(5) 0.006(5) -0.003(5)
C24 0.092(9) 0.032(6) 0.026(6) -0.001(5) 0.006(6) -0.009(6)
C25 0.046(6) 0.024(5) 0.023(5) 0.003(4) 0.001(4) 0.000(4)
C26 0.043(6) 0.026(5) 0.030(6) 0.012(4) 0.001(5) 0.001(4)
C27 0.031(5) 0.020(5) 0.034(6) -0.001(4) 0.005(4) -0.003(4)
C28 0.084(8) 0.036(7) 0.025(6) -0.010(5) 0.010(6) -0.004(6)

loop_
_atom_type_symbol
_atom_type_description
_atom_type_scat_dispersion_real
_atom_type_scat_dispersion_imag
_atom_type_scat_source
C C 0.0033 0.0016 'International Tables Vol C Tables 4.2.6.8 and 6.1.1.4'
H H 0.0000 0.0000 'International Tables Vol C Tables 4.2.6.8 and 6.1.1.4'
O O 0.0106 0.0060 'International Tables Vol C Tables 4.2.6.8 and 6.1.1.4'
P P 0.1023 0.0942 'International Tables Vol C Tables 4.2.6.8 and 6.1.1.4'
Cs Cs -0.3680 2.1192 'International Tables Vol C Tables 4.2.6.8 and 6.1.1.4'
U U -9.6767 9.6646 'International Tables Vol C Tables 4.2.6.8 and 6.1.1.4'
F F 0.0171 0.0103 'International Tables Vol C Tables 4.2.6.8 and 6.1.1.4'

loop_
_geom_angle_atom_site_label_1
_geom_angle_atom_site_label_2
_geom_angle_atom_site_label_3
_geom_angle
_geom_angle_site_symmetry_1
_geom_angle_site_symmetry_3
O1 U1 O2 176.3(2) . .
O1 U1 F1 95.84(19) . .
O2 U1 F1 85.87(19) . .
O1 U1 O11 92.1(2) . .
O2 U1 O11 88.8(2) . .
F1 U1 O11 138.63(16) . .
O1 U1 O15 84.2(2) . 1_655
O2 U1 O15 99.5(2) . 1_655
F1 U1 O15 70.15(16) . 1_655
O11 U1 O15 70.40(17) . 1_655
O1 U1 O6 86.11(19) . .
O2 U1 O6 90.55(19) . .
F1 U1 O6 143.89(15) . .
O11 U1 O6 77.04(17) . .
O15 U1 O6 145.55(17) 1_655 .
O1 U1 O10 91.0(2) . .
O2 U1 O10 86.5(2) . .
F1 U1 O10 69.42(15) . .
O11 U1 O10 151.07(16) . .
O15 U1 O10 138.53(16) 1_655 .
O6 U1 O10 74.50(16) . .
O1 U1 Cs1 46.33(17) . 2_645
O2 U1 Cs1 135.82(16) . 2_645
F1 U1 Cs1 112.96(10) . 2_645
O11 U1 Cs1 50.20(12) . 2_645
O15 U1 Cs1 55.96(13) 1_655 2_645
O6 U1 Cs1 94.36(11) . 2_645
O10 U1 Cs1 137.04(12) . 2_645
O1 U1 Cs2 128.37(17) . .
O2 U1 Cs2 51.94(16) . .
F1 U1 Cs2 39.02(10) . .
O11 U1 Cs2 136.61(13) . .
O15 U1 Cs2 96.00(13) 1_655 .
O6 U1 Cs2 115.70(11) . .
O10 U1 Cs2 56.01(12) . .
Cs1 U1 Cs2 149.777(14) 2_645 .
O4 U2 O3 177.9(2) . .
O4 U2 O13 88.9(2) . .
O3 U2 O13 89.5(2) . .
O4 U2 F1 100.01(19) . 1_455
O3 U2 F1 80.44(19) . 1_455
O13 U2 F1 141.74(16) . 1_455
O4 U2 O16 85.5(2) . .
O3 U2 O16 92.8(2) . .
O13 U2 O16 75.32(17) . .
F1 U2 O16 68.49(15) 1_455 .
O4 U2 O8 82.1(2) . 1_455
O3 U2 O8 99.9(2) . 1_455
O13 U2 O8 150.25(17) . 1_455
F1 U2 O8 67.98(15) 1_455 1_455
O16 U2 O8 131.56(17) . 1_455
O4 U2 O5 96.3(2) . .
O3 U2 O5 84.6(2) . .
O13 U2 O5 76.49(17) . .
F1 U2 O5 138.02(15) 1_455 .
O16 U2 O5 151.71(17) . .
O8 U2 O5 76.42(16) 1_455 .
O4 U2 Cs2 138.92(16) . 1_455
O3 U2 Cs2 42.26(16) . 1_455
O13 U2 Cs2 130.31(14) . 1_455
F1 U2 Cs2 42.92(10) 1_455 1_455
O16 U2 Cs2 92.67(13) . 1_455
O8 U2 Cs2 68.72(12) 1_455 1_455
O5 U2 Cs2 103.81(12) . 1_455
O4 U2 Cs1 141.87(16) . .
O3 U2 Cs1 38.96(16) . .
O13 U2 Cs1 80.06(13) . .
F1 U2 Cs1 111.24(10) 1_455 .
O16 U2 Cs1 125.58(13) . .
O8 U2 Cs1 89.70(12) 1_455 .
O5 U2 Cs1 45.69(12) . .
Cs2 U2 Cs1 68.335(19) 1_455 .
O20 Cs1 O7 156.62(15) 4_576 .
O20 Cs1 O14 81.68(14) 4_576 2
O7 Cs1 O14 81.43(13) . 2
O20 Cs1 O1 63.61(15) 4_576 2_655
O7 Cs1 O1 126.13(12) . 2_655
O14 Cs1 O1 74.33(12) 2 2_655
O20 Cs1 O11 115.95(15) 4_576 2_655
O7 Cs1 O11 79.07(12) . 2_655
O14 Cs1 O11 86.80(13) 2 2_655
O1 Cs1 O11 52.63(12) 2_655 2_655
O20 Cs1 O5 114.09(15) 4_576 .
O7 Cs1 O5 43.80(12) . .
O14 Cs1 O5 67.56(12) 2 .
O1 Cs1 O5 141.55(12) 2_655 .
O11 Cs1 O5 118.54(12) 2_655 .
O20 Cs1 O3 67.39(15) 4_576 .
O7 Cs1 O3 92.06(12) . .
O14 Cs1 O3 72.33(12) 2 .
O1 Cs1 O3 123.44(12) 2_655 .
O11 Cs1 O3 158.39(12) 2_655 .
O5 Cs1 O3 48.50(11) . .
O20 Cs1 O23 85.18(16) 4_576 3_666
O7 Cs1 O23 109.16(15) . 3_666
O14 Cs1 O23 165.39(16) 2 3_666
O1 Cs1 O23 105.40(14) 2_655 3_666
O11 Cs1 O23 104.79(15) 2_655 3_666
O5 Cs1 O23 112.74(14) . 3_666
O3 Cs1 O23 96.72(15) . 3_666
O20 Cs1 O15 95.18(14) 4_576 2
O7 Cs1 O15 82.90(12) . 2
O14 Cs1 O15 42.06(12) 2 2
O1 Cs1 O15 47.48(12) 2_655 2
O11 Cs1 O15 45.48(12) 2_655 2
O5 Cs1 O15 97.62(12) . 2
O3 Cs1 O15 114.29(12) . 2
O23 Cs1 O15 146.60(14) 3_666 2
O20 Cs1 P1 135.94(13) 4_576 .
O7 Cs1 P1 22.45(9) . .
O14 Cs1 P1 76.51(9) 2 .
O1 Cs1 P1 140.96(9) 2_655 .
O11 Cs1 P1 100.64(9) 2_655 .
O5 Cs1 P1 21.85(8) . .
O3 Cs1 P1 69.66(9) . .
O23 Cs1 P1 109.29(12) 3_666 .
O15 Cs1 P1 93.58(9) 2 .
O20 Cs1 P4 88.44(12) 4_576 2
O7 Cs1 P4 81.50(9) . 2
O14 Cs1 P4 21.05(9) 2 2
O1 Cs1 P4 59.62(9) 2_655 2
O11 Cs1 P4 66.03(9) 2_655 2
O5 Cs1 P4 82.28(9) . 2
O3 Cs1 P4 93.34(9) . 2
O23 Cs1 P4 164.98(12) 3_666 2
O15 Cs1 P4 21.00(8) 2 2
P1 Cs1 P4 84.66(5) . 2
O20 Cs1 U1 85.66(12) 4_576 2_655
O7 Cs1 U1 103.92(9) . 2_655
O14 Cs1 U1 71.08(9) 2 2_655
O1 Cs1 U1 22.59(8) 2_655 2_655
O11 Cs1 U1 32.05(8) 2_655 2_655
O5 Cs1 U1 130.04(8) . 2_655
O3 Cs1 U1 137.02(8) . 2_655
O23 Cs1 U1 114.36(12) 3_666 2_655
O15 Cs1 U1 32.91(8) 2 2_655
P1 Cs1 U1 121.30(4) . 2_655
P4 Cs1 U1 51.45(3) 2 2_655
O18 Cs2 O22 92.16(18) 4_676 3_766
O18 Cs2 O12 76.83(16) 4_676 2_655
O22 Cs2 O12 166.84(16) 3_766 2_655
O18 Cs2 F1 155.85(16) 4_676 .
O22 Cs2 F1 84.84(15) 3_766 .
O12 Cs2 F1 102.20(13) 2_655 .
O18 Cs2 O20 86.90(18) 4_676 4_676
O22 Cs2 O20 66.66(18) 3_766 4_676
O12 Cs2 O20 119.06(15) 2_655 4_676
F1 Cs2 O20 113.47(14) . 4_676
O18 Cs2 O3 151.95(16) 4_676 1_655
O22 Cs2 O3 72.09(15) 3_766 1_655
O12 Cs2 O3 120.88(13) 2_655 1_655
F1 Cs2 O3 48.26(11) . 1_655
O20 Cs2 O3 65.72(14) 4_676 1_655
O18 Cs2 O23 61.27(18) 4_676 3_666
O22 Cs2 O23 70.04(17) 3_766 3_666
O12 Cs2 O23 97.99(15) 2_655 3_666
F1 Cs2 O23 95.42(13) . 3_666
O20 Cs2 O23 124.26(16) 4_676 3_666
O3 Cs2 O23 129.12(14) 1_655 3_666
O18 Cs2 O9 117.61(15) 4_676 .
O22 Cs2 O9 149.75(15) 3_766 .
O12 Cs2 O9 42.65(13) 2_655 .
F1 Cs2 O9 70.18(11) . .
O20 Cs2 O9 107.31(13) 4_676 .
O3 Cs2 O9 78.46(12) 1_655 .
O23 Cs2 O9 127.51(14) 3_666 .
O18 Cs2 O2 110.17(16) 4_676 .
O22 Cs2 O2 91.60(16) 3_766 .
O12 Cs2 O2 85.59(13) 2_655 .
F1 Cs2 O2 46.18(10) . .
O20 Cs2 O2 153.32(14) 4_676 .
O3 Cs2 O2 93.73(11) 1_655 .
O23 Cs2 O2 55.28(13) 3_666 .
O9 Cs2 O2 83.39(11) . .
O18 Cs2 P2 134.22(12) 4_676 .
O22 Cs2 P2 132.38(14) 3_766 .
O12 Cs2 P2 57.55(11) 2_655 .
F1 Cs2 P2 48.85(8) . .
O20 Cs2 P2 116.98(11) 4_676 .
O3 Cs2 P2 68.52(9) 1_655 .
O23 Cs2 P2 117.90(12) 3_666 .
O9 Cs2 P2 21.79(8) . .
O2 Cs2 P2 65.85(8) . .
O18 Cs2 U2 172.62(13) 4_676 1_655
O22 Cs2 U2 83.64(13) 3_766 1_655
O12 Cs2 U2 108.05(10) 2_655 1_655
F1 Cs2 U2 29.97(7) . 1_655
O20 Cs2 U2 85.86(11) 4_676 1_655
O3 Cs2 U2 20.67(8) 1_655 1_655
O23 Cs2 U2 122.32(11) 3_666 1_655
O9 Cs2 U2 66.17(8) . 1_655
O2 Cs2 U2 76.11(7) . 1_655
P2 Cs2 U2 51.35(3) . 1_655
O18 Cs2 U1 130.93(14) 4_676 .
O22 Cs2 U1 95.97(14) 3_766 .
O12 Cs2 U1 86.15(11) 2_655 .
F1 Cs2 U1 26.82(7) . .
O20 Cs2 U1 140.20(12) 4_676 .
O3 Cs2 U1 75.01(8) 1_655 .
O23 Cs2 U1 76.46(11) 3_666 .
O9 Cs2 U1 69.32(8) . .
O2 Cs2 U1 21.67(7) . .
P2 Cs2 U1 48.83(3) . .
U2 Cs2 U1 55.823(15) 1_655 .
O5 P1 O6 115.9(3) . .
O5 P1 O7 108.7(3) . .
O6 P1 O7 107.5(3) . .
O5 P1 C1 109.4(3) . .
O6 P1 C1 108.5(3) . .
O7 P1 C1 106.5(3) . .
O5 P1 Cs1 59.1(2) . .
O6 P1 Cs1 117.0(2) . .
O7 P1 Cs1 51.34(19) . .
C1 P1 Cs1 133.4(2) . .
O8 P2 O9 110.9(3) . .
O8 P2 O10 112.9(3) . .
O9 P2 O10 110.6(3) . .
O8 P2 C8 109.7(3) . .
O9 P2 C8 108.1(3) . .
O10 P2 C8 104.5(3) . .
O8 P2 Cs2 86.1(2) . .
O9 P2 Cs2 61.6(2) . .
O10 P2 Cs2 70.66(19) . .
C8 P2 Cs2 163.9(2) . .
O13 P3 O11 113.4(3) . .
O13 P3 O12 111.9(3) . .
O11 P3 O12 105.8(3) . .
O13 P3 C15 107.1(3) . .
O11 P3 C15 112.2(3) . .
O12 P3 C15 106.3(3) . .
O15 P4 O16 115.5(3) . .
O15 P4 O14 107.1(3) . .
O16 P4 O14 111.3(3) . .
O15 P4 C22 108.7(3) . .
O16 P4 C22 106.9(3) . .
O14 P4 C22 106.9(3) . .
O15 P4 Cs1 58.5(2) . 2_545
O16 P4 Cs1 131.9(2) . 2_545
O14 P4 Cs1 48.58(19) . 2_545
C22 P4 Cs1 120.4(3) . 2_545
U1 F1 U2 134.18(19) . 1_655
U1 F1 Cs2 114.16(14) . .
U2 F1 Cs2 107.11(13) 1_655 .
U1 O1 Cs1 111.1(2) . 2_645
U1 O2 Cs2 106.39(19) . .
U2 O3 Cs2 117.1(2) . 1_455
U2 O3 Cs1 122.1(2) . .
Cs2 O3 Cs1 97.26(12) 1_455 .
P1 O5 U2 150.5(3) . .
P1 O5 Cs1 99.1(2) . .
U2 O5 Cs1 104.76(16) . .
P1 O6 U1 133.6(3) . .
P1 O7 Cs1 106.2(2) . .
P2 O8 U2 148.5(3) . 1_655
P2 O9 Cs2 96.6(2) . .
P2 O10 U1 133.9(3) . .
P3 O11 U1 139.2(3) . .
P3 O11 Cs1 123.0(2) . 2_645
U1 O11 Cs1 97.75(15) . 2_645
P3 O12 Cs2 149.6(3) . 2_645
P3 O13 U2 154.3(3) . .
P4 O14 Cs1 110.4(2) . 2_545
P4 O15 U1 143.8(3) . 1_455
P4 O15 Cs1 100.5(3) . 2_545
U1 O15 Cs1 91.13(16) 1_455 2_545
P4 O16 U2 138.4(3) . .
C7 O18 Cs2 146.9(6) . 4_575
C14 O20 Cs1 135.9(6) . 4_675
C14 O20 Cs2 112.2(6) . 4_575
Cs1 O20 Cs2 104.61(17) 4_675 4_575
C21 O22 Cs2 139.2(6) . 3_766
C28 O23 Cs1 131.8(7) . 3_666
C28 O23 Cs2 110.5(7) . 3_666
Cs1 O23 Cs2 90.38(16) 3_666 3_666
C2 C1 C6 118.3(7) . .
C2 C1 P1 120.4(6) . .
C6 C1 P1 121.2(6) . .
C3 C2 C1 121.0(8) . .
C3 C2 H2A 119.5 . .
C1 C2 H2A 119.5 . .
C2 C3 C4 120.8(8) . .
C2 C3 H3A 119.6 . .
C4 C3 H3A 119.6 . .
C5 C4 C3 118.4(8) . .
C5 C4 C7 119.6(8) . .
C3 C4 C7 122.0(8) . .
C6 C5 C4 121.9(8) . .
C6 C5 H5A 119.0 . .
C4 C5 H5A 119.0 . .
C5 C6 C1 119.5(8) . .
C5 C6 H6A 120.2 . .
C1 C6 H6A 120.2 . .
O18 C7 O17 122.1(9) . .
O18 C7 C4 123.8(9) . .
O17 C7 C4 114.1(8) . .
C13 C8 C9 117.7(7) . .
C13 C8 P2 119.9(6) . .
C9 C8 P2 122.2(6) . .
C10 C9 C8 121.5(8) . .
C10 C9 H9A 119.3 . .
C8 C9 H9A 119.3 . .
C9 C10 C11 120.4(8) . .
C9 C10 H10A 119.8 . .
C11 C10 H10A 119.8 . .
C10 C11 C12 118.8(8) . .
C10 C11 C14 120.0(8) . .
C12 C11 C14 121.1(8) . .
C13 C12 C11 120.2(8) . .
C13 C12 H12A 119.9 . .
C11 C12 H12A 119.9 . .
C12 C13 C8 121.4(8) . .
C12 C13 H13A 119.3 . .
C8 C13 H13A 119.3 . .
O20 C14 O19 123.3(9) . .
O20 C14 C11 123.8(9) . .
O19 C14 C11 112.9(8) . .
C20 C15 C16 117.1(8) . .
C20 C15 P3 122.9(7) . .
C16 C15 P3 119.7(6) . .
C17 C16 C15 122.0(8) . .
C17 C16 H16A 119.0 . .
C15 C16 H16A 119.0 . .
C16 C17 C18 120.4(8) . .
C16 C17 H17A 119.8 . .
C18 C17 H17A 119.8 . .
C19 C18 C17 118.7(8) . .
C19 C18 C21 119.1(8) . .
C17 C18 C21 122.1(8) . .
C18 C19 C20 120.4(8) . .
C18 C19 H19A 119.8 . .
C20 C19 H19A 119.8 . .
C15 C20 C19 121.4(8) . .
C15 C20 H20A 119.3 . .
C19 C20 H20A 119.3 . .
O22 C21 O21 121.6(9) . .
O22 C21 C18 123.6(9) . .
O21 C21 C18 114.9(8) . .
C27 C22 C23 118.8(8) . .
C27 C22 P4 123.4(7) . .
C23 C22 P4 117.8(6) . .
C24 C23 C22 119.8(8) . .
C24 C23 H23A 120.1 . .
C22 C23 H23A 120.1 . .
C25 C24 C23 121.3(9) . .
C25 C24 H24A 119.3 . .
C23 C24 H24A 119.3 . .
C26 C25 C24 119.2(8) . .
C26 C25 C28 118.5(8) . .
C24 C25 C28 122.3(9) . .
C25 C26 C27 120.3(8) . .
C25 C26 H26A 119.8 . .
C27 C26 H26A 119.8 . .
C22 C27 C26 120.4(8) . .
C22 C27 H27A 119.8 . .
C26 C27 H27A 119.8 . .
O23 C28 O24 122.0(10) . .
O23 C28 C25 126.7(9) . .
O24 C28 C25 111.3(9) . .

loop_
_geom_bond_atom_site_label_1
_geom_bond_atom_site_label_2
_geom_bond_distance
_geom_bond_site_symmetry_2
U1 O1 1.774(5) .
U1 O2 1.782(5) .
U1 F1 2.289(4) .
U1 O11 2.309(5) .
U1 O15 2.343(5) 1_655
U1 O6 2.362(5) .
U1 O10 2.397(5) .
U2 O4 1.768(5) .
U2 O3 1.777(5) .
U2 O13 2.288(5) .
U2 F1 2.343(4) 1_455
U2 O16 2.354(5) .
U2 O8 2.355(5) 1_455
U2 O5 2.364(5) .
Cs1 O20 3.126(6) 4_576
Cs1 O7 3.210(5) .
Cs1 O14 3.295(5) 2
Cs1 O1 3.342(5) 2_655
Cs1 O11 3.342(5) 2_655
Cs1 O5 3.430(5) .
Cs1 O3 3.440(5) .
Cs1 O23 3.458(7) 3_666
Cs1 O15 3.573(5) 2
Cs2 O18 3.010(7) 4_676
Cs2 O22 3.041(6) 3_766
Cs2 O12 3.042(5) 2_655
Cs2 F1 3.194(4) .
Cs2 O20 3.345(7) 4_676
Cs2 O3 3.385(5) 1_655
Cs2 O23 3.520(8) 3_666
Cs2 O9 3.603(5) .
Cs2 O2 3.799(5) .
P1 O5 1.488(5) .
P1 O6 1.511(5) .
P1 O7 1.570(5) .
P1 C1 1.801(8) .
P2 O8 1.506(5) .
P2 O9 1.520(5) .
P2 O10 1.531(5) .
P2 C8 1.805(8) .
P3 O13 1.491(5) .
P3 O11 1.510(5) .
P3 O12 1.555(5) .
P3 C15 1.784(8) .
P4 O15 1.502(5) .
P4 O16 1.502(5) .
P4 O14 1.579(5) .
P4 C22 1.790(8) .
F1 U2 2.343(4) 1_655
O1 Cs1 3.342(5) 2_645
O3 Cs2 3.386(5) 1_455
O8 U2 2.355(5) 1_655
O11 Cs1 3.342(5) 2_645
O12 Cs2 3.042(5) 2_645
O14 Cs1 3.295(5) 2_545
O15 U1 2.343(5) 1_455
O15 Cs1 3.573(5) 2_545
O17 C7 1.328(10) .
O18 C7 1.215(10) .
O18 Cs2 3.010(7) 4_575
O19 C14 1.319(10) .
O20 C14 1.223(10) .
O20 Cs1 3.126(6) 4_675
O20 Cs2 3.345(6) 4_575
O21 C21 1.330(10) .
O22 C21 1.205(9) .
O22 Cs2 3.041(6) 3_766
O23 C28 1.184(10) .
O23 Cs1 3.458(7) 3_666
O23 Cs2 3.520(7) 3_666
O24 C28 1.309(11) .
C1 C2 1.396(10) .
C1 C6 1.396(10) .
C2 C3 1.356(11) .
C2 H2A 0.9300 .
C3 C4 1.385(11) .
C3 H3A 0.9300 .
C4 C5 1.375(10) .
C4 C7 1.473(11) .
C5 C6 1.368(11) .
C5 H5A 0.9300 .
C6 H6A 0.9300 .
C8 C13 1.378(10) .
C8 C9 1.383(10) .
C9 C10 1.367(11) .
C9 H9A 0.9300 .
C10 C11 1.381(11) .
C10 H10A 0.9300 .
C11 C12 1.383(11) .
C11 C14 1.501(11) .
C12 C13 1.376(11) .
C12 H12A 0.9300 .
C13 H13A 0.9300 .
C15 C20 1.389(10) .
C15 C16 1.395(10) .
C16 C17 1.374(11) .
C16 H16A 0.9300 .
C17 C18 1.389(11) .
C17 H17A 0.9300 .
C18 C19 1.387(10) .
C18 C21 1.476(11) .
C19 C20 1.390(10) .
C19 H19A 0.9300 .
C20 H20A 0.9300 .
C22 C27 1.374(10) .
C22 C23 1.393(11) .
C23 C24 1.374(12) .
C23 H23A 0.9300 .
C24 C25 1.373(11) .
C24 H24A 0.9300 .
C25 C26 1.360(11) .
C25 C28 1.491(12) .
C26 C27 1.398(11) .
C26 H26A 0.9300 .
C27 H27A 0.9300 .
